data_7157831
loop_
_publ_author_name
'Das, Sayani'
'Dalal, Anu'
'Gholap, Shivajirao L.'

_publ_section_title
;
 Stereoselective total syntheses of (-)-hygrophorone A<sup>12</sup>,
 4-<i>O</i>-acetyl-hygrophorone A<sup>12</sup> and (+)-hygrophorone
 B<sup>12</sup>.
;
_journal_issue 5
_journal_name_full 'Organic &amp; biomolecular chemistry'
_journal_page_first 1100
_journal_page_last 1108
_journal_paper_doi 10.1039/d0ob02303e
_journal_volume 19
_journal_year 2021
_chemical_absolute_configuration R
_chemical_formula_moiety 'C18 H32 O4'
_chemical_formula_sum 'C18 H32 O4'
_chemical_formula_weight 312.44
_chemical_name_systematic 'Hygrophorone A12'
_space_group_crystal_system monoclinic
_space_group_IT_number 4
_space_group_name_Hall 'P 2yb'
_space_group_name_H-M_alt 'P 1 21 1'
_atom_sites_solution_hydrogens geom
_atom_sites_solution_primary direct
_audit_creation_date 2020-09-25
_audit_creation_method
;
Olex2 1.2
(compiled 2017.03.28 svn.r3405 for OlexSys, GUI svn.r5337)
;
_audit_update_record
;
2020-10-05 deposited with the CCDC.	2020-12-28 downloaded from the CCDC.
;
_cell_angle_alpha 90
_cell_angle_beta 93.464(2)
_cell_angle_gamma 90
_cell_formula_units_Z 4
_cell_length_a 7.9985(6)
_cell_length_b 10.3197(6)
_cell_length_c 22.4140(14)
_cell_measurement_reflns_used 9950
_cell_measurement_temperature 273(2)
_cell_measurement_theta_max 28.05
_cell_measurement_theta_min 2.17
_cell_volume 1846.7(2)
_computing_cell_refinement 'SAINT v8.37A (Bruker, 2015)'
_computing_data_reduction 'SAINT v8.37A (Bruker, 2015)'
_computing_molecular_graphics 'Olex2 (Dolomanov et al., 2009)'
_computing_publication_material 'Olex2 (Dolomanov et al., 2009)'
_computing_structure_refinement 'ShelXL (Sheldrick, 2015)'
_computing_structure_solution 'SIR2004 (Burla et al., 2007)'
_diffrn_ambient_temperature 273.15
_diffrn_measured_fraction_theta_full 0.998
_diffrn_measured_fraction_theta_max 0.998
_diffrn_measurement_device_type 'Bruker APEX-II CCD'
_diffrn_measurement_method '\f and \w scans'
_diffrn_radiation_type MoK\a
_diffrn_radiation_wavelength 0.71073
_diffrn_reflns_av_R_equivalents 0.0754
_diffrn_reflns_av_unetI/netI 0.0581
_diffrn_reflns_Laue_measured_fraction_full 0.998
_diffrn_reflns_Laue_measured_fraction_max 0.998
_diffrn_reflns_limit_h_max 10
_diffrn_reflns_limit_h_min -10
_diffrn_reflns_limit_k_max 13
_diffrn_reflns_limit_k_min -13
_diffrn_reflns_limit_l_max 29
_diffrn_reflns_limit_l_min -29
_diffrn_reflns_number 48074
_diffrn_reflns_point_group_measured_fraction_full 0.999
_diffrn_reflns_point_group_measured_fraction_max 0.997
_diffrn_reflns_theta_full 25.242
_diffrn_reflns_theta_max 28.306
_diffrn_reflns_theta_min 2.173
_diffrn_standards_number 0
_exptl_absorpt_coefficient_mu 0.077
_exptl_absorpt_correction_T_max 0.7457
_exptl_absorpt_correction_T_min 0.6875
_exptl_absorpt_correction_type multi-scan
_exptl_absorpt_process_details
;
SADABS-2016/2 (Bruker,2016/2) was used for absorption correction.
wR2(int) was 0.1453 before and 0.0737 after correction.
The Ratio of minimum to maximum transmission is 0.9220.
The \l/2 correction factor is Not present.
;
_exptl_crystal_colour colourless
_exptl_crystal_density_diffrn 1.124
_exptl_crystal_description block
_exptl_crystal_F_000 688
_exptl_crystal_size_max 0.17
_exptl_crystal_size_mid 0.12
_exptl_crystal_size_min 0.11
_refine_diff_density_max 0.139
_refine_diff_density_min -0.164
_refine_diff_density_rms 0.034
_refine_ls_abs_structure_details
;
 Flack x determined using 2385 quotients [(I+)-(I-)]/[(I+)+(I-)]
 (Parsons and Flack (2004), Acta Cryst. A60, s61).
;
_refine_ls_abs_structure_Flack -0.3(5)
_refine_ls_extinction_method none
_refine_ls_goodness_of_fit_ref 1.025
_refine_ls_hydrogen_treatment constr
_refine_ls_matrix_type full
_refine_ls_number_parameters 405
_refine_ls_number_reflns 9176
_refine_ls_number_restraints 1
_refine_ls_restrained_S_all 1.025
_refine_ls_R_factor_all 0.0862
_refine_ls_R_factor_gt 0.0501
_refine_ls_shift/su_max 0.000
_refine_ls_shift/su_mean 0.000
_refine_ls_structure_factor_coef Fsqd
_refine_ls_weighting_details 'w=1/[\s^2^(Fo^2^)+(0.0435P)^2^+0.2008P] where P=(Fo^2^+2Fc^2^)/3'
_refine_ls_weighting_scheme calc
_refine_ls_wR_factor_gt 0.1023
_refine_ls_wR_factor_ref 0.1169
_reflns_Friedel_coverage 0.895
_reflns_Friedel_fraction_full 0.999
_reflns_Friedel_fraction_max 0.996
_reflns_number_gt 6378
_reflns_number_total 9176
_reflns_threshold_expression 'I > 2\s(I)'
_cod_data_source_file d0ob02303e2.cif
_cod_data_source_block pm185_0m_a
_cod_depositor_comments 'Adding full bibliography for 7157831.cif.'
_cod_database_code 7157831
_shelxl_version_number 2013-4
_shelx_space_group_comment
;
The symmetry employed for this shelxl refinement is uniquely defined
by the following loop, which should always be used as a source of
symmetry information in preference to the above space-group names.
They are only intended as comments.
;
_olex2_refinement_description
;
1. Fixed Uiso
 At 1.2 times of:
  All C(H) groups, All C(H,H) groups
 At 1.5 times of:
  All C(H,H,H) groups, All O(H) groups
2.a Ternary CH refined with riding coordinates:
 C24(H24), C5(H5A), C22(H22), C6(H6A)
2.b Secondary CH2 refined with riding coordinates:
 C25(H25A,H25B), C7(H7A,H7B), C9(H9A,H9B), C8(H8A,H8B), C10(H10A,H10B),
 C26(H26A,H26B), C34(H34A,H34B), C31(H31A,H31B), C30(H30A,H30B), C14(H14A,H14B),
  C32(H32A,H32B), C12(H12A,H12B), C11(H11A,H11B), C29(H29A,H29B), C28(H28A,
 H28B), C33(H33A,H33B), C16(H16A,H16B), C15(H15A,H15B), C35(H35A,H35B),
 C13(H13A,H13B), C27(H27A,H27B), C17(H17A,H17B)
2.c Aromatic/amide H refined with riding coordinates:
 C20(H20), C21(H21), C3(H3), C4(H4A)
2.d Idealised Me refined as rotating group:
 C36(H36A,H36B,H36C), C18(H18A,H18B,H18C)
2.e Idealised tetrahedral OH refined as rotating group:
 O8(H8), O1(H1), O5(H5), O4(H4), O6(H6), O2(H2)
;
_olex2_submission_special_instructions 'No special instructions were received'

loop_
_space_group_symop_operation_xyz
'x, y, z'
'-x, y+1/2, -z'

loop_
_atom_site_label
_atom_site_type_symbol
_atom_site_fract_x
_atom_site_fract_y
_atom_site_fract_z
_atom_site_U_iso_or_equiv
_atom_site_adp_type
_atom_site_occupancy
_atom_site_site_symmetry_order
_atom_site_calc_flag
_atom_site_refinement_flags_posn
_atom_site_refinement_flags_adp
_atom_site_refinement_flags_occupancy
_atom_site_disorder_assembly
_atom_site_disorder_group
O8 O 0.2190(2) 0.19427(18) 0.09218(9) 0.0414(5) Uani 1 1 d . . . . .
H8 H 0.1733 0.2243 0.0615 0.062 Uiso 1 1 calc GR . . . .
O1 O 1.0898(2) 0.95988(18) 0.12843(9) 0.0440(5) Uani 1 1 d . . . . .
H1 H 1.1218 1.0339 0.1222 0.066 Uiso 1 1 calc GR . . . .
O5 O 0.6236(2) 0.45019(18) 0.12142(9) 0.0427(5) Uani 1 1 d . . . . .
H5 H 0.6648 0.5164 0.1084 0.064 Uiso 1 1 calc GR . . . .
O4 O 0.7786(2) 0.65268(17) 0.07006(9) 0.0453(5) Uani 1 1 d . . . . .
H4 H 0.7166 0.6868 0.0441 0.068 Uiso 1 1 calc GR . . . .
O6 O 0.4196(2) 0.29682(18) 0.00801(8) 0.0417(5) Uani 1 1 d . . . . .
H6 H 0.4372 0.3733 0.0007 0.063 Uiso 1 1 calc GR . . . .
O2 O 0.9802(3) 0.80369(19) 0.00112(8) 0.0432(5) Uani 1 1 d . . . . .
H2 H 0.9483 0.8792 -0.0003 0.065 Uiso 1 1 calc GR . . . .
O7 O 0.4978(3) 0.0401(2) 0.03310(10) 0.0577(6) Uani 1 1 d . . . . .
O3 O 1.1130(3) 0.5562(2) 0.02767(12) 0.0683(7) Uani 1 1 d . . . . .
C24 C 0.3582(3) 0.2737(2) 0.11115(11) 0.0332(6) Uani 1 1 d . . . . .
H24 H 0.3194 0.3637 0.1123 0.040 Uiso 1 1 calc R . . . .
C5 C 1.1606(3) 0.8741(2) 0.08793(13) 0.0370(6) Uani 1 1 d . . . . .
H5A H 1.2040 0.9249 0.0553 0.044 Uiso 1 1 calc R . . . .
C22 C 0.6531(3) 0.3452(2) 0.08262(12) 0.0348(6) Uani 1 1 d . . . . .
H22 H 0.6987 0.3794 0.0462 0.042 Uiso 1 1 calc R . . . .
C23 C 0.4953(3) 0.2650(2) 0.06500(11) 0.0304(5) Uani 1 1 d . . . . .
C1 C 1.0375(3) 0.7725(2) 0.06087(11) 0.0319(5) Uani 1 1 d . . . . .
C19 C 0.5655(3) 0.1279(3) 0.06202(13) 0.0393(6) Uani 1 1 d . . . . .
C6 C 0.8841(3) 0.7488(2) 0.09840(12) 0.0352(6) Uani 1 1 d . . . . .
H6A H 0.8202 0.8297 0.0992 0.042 Uiso 1 1 calc R . . . .
C25 C 0.4119(3) 0.2330(3) 0.17457(11) 0.0400(6) Uani 1 1 d . . . . .
H25A H 0.5223 0.2681 0.1850 0.048 Uiso 1 1 calc R . . . .
H25B H 0.4202 0.1393 0.1761 0.048 Uiso 1 1 calc R . . . .
C2 C 1.1460(4) 0.6500(3) 0.05870(13) 0.0429(7) Uani 1 1 d . . . . .
C7 C 0.9193(3) 0.7046(3) 0.16266(12) 0.0401(6) Uani 1 1 d . . . . .
H7A H 0.9468 0.6130 0.1631 0.048 Uiso 1 1 calc R . . . .
H7B H 1.0151 0.7515 0.1802 0.048 Uiso 1 1 calc R . . . .
C20 C 0.7236(4) 0.1252(3) 0.09686(14) 0.0506(8) Uani 1 1 d . . . . .
H20 H 0.7825 0.0509 0.1087 0.061 Uiso 1 1 calc R . . . .
C9 C 0.7768(4) 0.6585(3) 0.25924(13) 0.0492(7) Uani 1 1 d . . . . .
H9A H 0.8863 0.6727 0.2791 0.059 Uiso 1 1 calc R . . . .
H9B H 0.7644 0.5661 0.2522 0.059 Uiso 1 1 calc R . . . .
C21 C 0.7715(4) 0.2470(3) 0.10930(14) 0.0479(7) Uani 1 1 d . . . . .
H21 H 0.8686 0.2680 0.1322 0.057 Uiso 1 1 calc R . . . .
C3 C 1.2942(4) 0.6712(3) 0.09802(15) 0.0534(8) Uani 1 1 d . . . . .
H3 H 1.3732 0.6082 0.1092 0.064 Uiso 1 1 calc R . . . .
C8 C 0.7693(4) 0.7273(3) 0.19986(13) 0.0482(7) Uani 1 1 d . . . . .
H8A H 0.7591 0.8196 0.2069 0.058 Uiso 1 1 calc R . . . .
H8B H 0.6690 0.6996 0.1769 0.058 Uiso 1 1 calc R . . . .
C4 C 1.3000(3) 0.7933(3) 0.11556(15) 0.0503(7) Uani 1 1 d . . . . .
H4A H 1.3827 0.8260 0.1424 0.060 Uiso 1 1 calc R . . . .
C10 C 0.6435(4) 0.7022(3) 0.30055(14) 0.0564(8) Uani 1 1 d . . . . .
H10A H 0.6519 0.7954 0.3056 0.068 Uiso 1 1 calc R . . . .
H10B H 0.5341 0.6836 0.2814 0.068 Uiso 1 1 calc R . . . .
C26 C 0.2923(4) 0.2777(3) 0.22058(14) 0.0514(8) Uani 1 1 d . . . . .
H26A H 0.1781 0.2674 0.2041 0.062 Uiso 1 1 calc R . . . .
H26B H 0.3065 0.2229 0.2557 0.062 Uiso 1 1 calc R . . . .
C34 C -0.1138(5) 0.4426(4) 0.59802(15) 0.0614(9) Uani 1 1 d . . . . .
H34A H -0.0942 0.5349 0.6023 0.074 Uiso 1 1 calc R . . . .
H34B H -0.2268 0.4310 0.5805 0.074 Uiso 1 1 calc R . . . .
C31 C 0.1181(4) 0.3945(4) 0.45094(15) 0.0628(9) Uani 1 1 d . . . . .
H31A H 0.2315 0.4068 0.4678 0.075 Uiso 1 1 calc R . . . .
H31B H 0.0990 0.3020 0.4468 0.075 Uiso 1 1 calc R . . . .
C30 C 0.1027(5) 0.4558(4) 0.38994(15) 0.0636(9) Uani 1 1 d . . . . .
H30A H 0.1220 0.5482 0.3943 0.076 Uiso 1 1 calc R . . . .
H30B H -0.0112 0.4441 0.3734 0.076 Uiso 1 1 calc R . . . .
C14 C 0.4233(4) 0.6953(4) 0.50812(15) 0.0610(9) Uani 1 1 d . . . . .
H14A H 0.4453 0.7875 0.5114 0.073 Uiso 1 1 calc R . . . .
H14B H 0.3101 0.6848 0.4908 0.073 Uiso 1 1 calc R . . . .
C32 C -0.0034(5) 0.4491(4) 0.49409(15) 0.0621(9) Uani 1 1 d . . . . .
H32A H 0.0166 0.5414 0.4983 0.075 Uiso 1 1 calc R . . . .
H32B H -0.1166 0.4378 0.4768 0.075 Uiso 1 1 calc R . . . .
C12 C 0.5318(4) 0.6944(4) 0.40393(15) 0.0611(9) Uani 1 1 d . . . . .
H12A H 0.5495 0.7872 0.4073 0.073 Uiso 1 1 calc R . . . .
H12B H 0.4191 0.6809 0.3866 0.073 Uiso 1 1 calc R . . . .
C11 C 0.6545(4) 0.6401(4) 0.36131(15) 0.0583(8) Uani 1 1 d . . . . .
H11A H 0.7674 0.6512 0.3789 0.070 Uiso 1 1 calc R . . . .
H11B H 0.6345 0.5479 0.3567 0.070 Uiso 1 1 calc R . . . .
C29 C 0.2219(5) 0.4027(4) 0.34566(15) 0.0625(9) Uani 1 1 d . . . . .
H29A H 0.3362 0.4158 0.3615 0.075 Uiso 1 1 calc R . . . .
H29B H 0.2038 0.3102 0.3413 0.075 Uiso 1 1 calc R . . . .
C28 C 0.2003(5) 0.4658(4) 0.28474(16) 0.0740(11) Uani 1 1 d . . . . .
H28A H 0.2159 0.5585 0.2895 0.089 Uiso 1 1 calc R . . . .
H28B H 0.0862 0.4516 0.2690 0.089 Uiso 1 1 calc R . . . .
C33 C 0.0083(5) 0.3883(4) 0.55529(15) 0.0620(9) Uani 1 1 d . . . . .
H33A H 0.1212 0.4000 0.5727 0.074 Uiso 1 1 calc R . . . .
H33B H -0.0111 0.2959 0.5511 0.074 Uiso 1 1 calc R . . . .
C16 C 0.3103(5) 0.6959(4) 0.61166(15) 0.0662(9) Uani 1 1 d . . . . .
H16A H 0.3348 0.7875 0.6164 0.079 Uiso 1 1 calc R . . . .
H16B H 0.1981 0.6883 0.5930 0.079 Uiso 1 1 calc R . . . .
C15 C 0.4325(5) 0.6379(4) 0.57002(15) 0.0639(9) Uani 1 1 d . . . . .
H15A H 0.5453 0.6494 0.5876 0.077 Uiso 1 1 calc R . . . .
H15B H 0.4117 0.5455 0.5668 0.077 Uiso 1 1 calc R . . . .
C35 C -0.1025(5) 0.3816(4) 0.65909(16) 0.0689(10) Uani 1 1 d . . . . .
H35A H -0.1221 0.2893 0.6547 0.083 Uiso 1 1 calc R . . . .
H35B H 0.0105 0.3931 0.6765 0.083 Uiso 1 1 calc R . . . .
C13 C 0.5436(5) 0.6370(4) 0.46591(15) 0.0620(9) Uani 1 1 d . . . . .
H13A H 0.6570 0.6484 0.4830 0.074 Uiso 1 1 calc R . . . .
H13B H 0.5225 0.5446 0.4628 0.074 Uiso 1 1 calc R . . . .
C27 C 0.3194(5) 0.4171(3) 0.23907(16) 0.0697(11) Uani 1 1 d . . . . .
H27A H 0.3068 0.4714 0.2037 0.084 Uiso 1 1 calc R . . . .
H27B H 0.4335 0.4268 0.2557 0.084 Uiso 1 1 calc R . . . .
C17 C 0.3128(5) 0.6347(5) 0.67260(16) 0.0811(12) Uani 1 1 d . . . . .
H17A H 0.4249 0.6425 0.6913 0.097 Uiso 1 1 calc R . . . .
H17B H 0.2884 0.5431 0.6679 0.097 Uiso 1 1 calc R . . . .
C36 C -0.2232(6) 0.4350(5) 0.70171(18) 0.0921(14) Uani 1 1 d . . . . .
H36A H -0.2010 0.5255 0.7082 0.138 Uiso 1 1 calc GR . . . .
H36B H -0.2099 0.3895 0.7391 0.138 Uiso 1 1 calc GR . . . .
H36C H -0.3358 0.4242 0.6851 0.138 Uiso 1 1 calc GR . . . .
C18 C 0.1901(6) 0.6928(6) 0.71391(18) 0.1039(16) Uani 1 1 d . . . . .
H18A H 0.2196 0.7815 0.7221 0.156 Uiso 1 1 calc GR . . . .
H18B H 0.1938 0.6448 0.7507 0.156 Uiso 1 1 calc GR . . . .
H18C H 0.0791 0.6889 0.6952 0.156 Uiso 1 1 calc GR . . . .

loop_
_atom_site_aniso_label
_atom_site_aniso_U_11
_atom_site_aniso_U_22
_atom_site_aniso_U_33
_atom_site_aniso_U_23
_atom_site_aniso_U_13
_atom_site_aniso_U_12
O8 0.0339(10) 0.0383(10) 0.0516(12) 0.0076(9) 0.0008(9) -0.0116(8)
O1 0.0505(12) 0.0277(10) 0.0547(12) -0.0067(9) 0.0110(9) -0.0075(9)
O5 0.0475(12) 0.0273(9) 0.0541(12) -0.0072(9) 0.0100(9) -0.0096(9)
O4 0.0445(11) 0.0364(11) 0.0533(12) 0.0116(9) -0.0104(9) -0.0167(9)
O6 0.0519(11) 0.0332(10) 0.0393(10) 0.0051(8) -0.0027(9) -0.0101(9)
O2 0.0529(12) 0.0327(10) 0.0433(10) 0.0040(9) -0.0020(9) -0.0004(9)
O7 0.0611(14) 0.0314(10) 0.0811(16) -0.0180(11) 0.0092(12) -0.0048(10)
O3 0.0862(18) 0.0319(11) 0.0878(18) -0.0152(12) 0.0125(14) 0.0008(12)
C24 0.0316(13) 0.0243(12) 0.0442(14) 0.0000(11) 0.0055(11) -0.0030(10)
C5 0.0351(14) 0.0295(14) 0.0471(16) -0.0002(12) 0.0094(12) -0.0062(11)
C22 0.0347(14) 0.0310(13) 0.0395(14) -0.0026(11) 0.0085(12) -0.0046(11)
C23 0.0339(13) 0.0241(12) 0.0334(13) 0.0000(10) 0.0040(10) -0.0016(10)
C1 0.0367(13) 0.0240(13) 0.0352(13) 0.0025(10) 0.0030(11) -0.0010(10)
C19 0.0427(15) 0.0284(14) 0.0482(15) -0.0015(12) 0.0137(13) 0.0009(12)
C6 0.0308(13) 0.0236(12) 0.0514(16) 0.0018(11) 0.0026(12) -0.0044(10)
C25 0.0425(15) 0.0380(15) 0.0404(15) 0.0011(12) 0.0086(12) -0.0016(12)
C2 0.0501(17) 0.0270(14) 0.0530(17) 0.0013(13) 0.0146(14) 0.0007(12)
C7 0.0356(14) 0.0385(15) 0.0465(15) 0.0024(13) 0.0058(12) -0.0055(12)
C20 0.0460(17) 0.0386(17) 0.067(2) 0.0009(15) 0.0050(15) 0.0164(13)
C9 0.0489(17) 0.0466(17) 0.0533(17) 0.0000(14) 0.0131(14) -0.0010(14)
C21 0.0325(14) 0.0523(18) 0.0590(18) -0.0038(15) 0.0042(13) 0.0050(13)
C3 0.0380(16) 0.0491(19) 0.074(2) 0.0122(16) 0.0099(15) 0.0139(13)
C8 0.0444(16) 0.0450(17) 0.0561(18) 0.0012(14) 0.0093(14) 0.0001(13)
C4 0.0310(14) 0.0514(19) 0.068(2) 0.0018(16) -0.0006(13) -0.0020(14)
C10 0.0509(19) 0.0557(19) 0.064(2) -0.0001(16) 0.0179(16) 0.0008(16)
C26 0.0539(18) 0.0544(19) 0.0473(17) 0.0005(14) 0.0148(14) -0.0056(15)
C34 0.066(2) 0.058(2) 0.061(2) -0.0011(17) 0.0073(17) 0.0038(17)
C31 0.057(2) 0.072(2) 0.060(2) -0.0084(18) 0.0100(17) 0.0025(18)
C30 0.066(2) 0.065(2) 0.062(2) -0.0037(18) 0.0163(18) 0.0099(19)
C14 0.061(2) 0.065(2) 0.058(2) 0.0005(17) 0.0150(17) 0.0052(18)
C32 0.064(2) 0.063(2) 0.060(2) -0.0022(18) 0.0116(17) 0.0060(18)
C12 0.057(2) 0.066(2) 0.061(2) 0.0018(18) 0.0195(16) 0.0031(17)
C11 0.0567(19) 0.061(2) 0.0591(19) -0.0007(17) 0.0165(16) 0.0017(17)
C29 0.063(2) 0.068(2) 0.058(2) -0.0098(17) 0.0168(17) 0.0075(18)
C28 0.095(3) 0.061(2) 0.069(2) -0.0024(19) 0.031(2) 0.017(2)
C33 0.062(2) 0.064(2) 0.060(2) -0.0028(17) 0.0091(17) 0.0041(18)
C16 0.066(2) 0.074(2) 0.060(2) -0.0031(19) 0.0122(17) 0.0007(19)
C15 0.063(2) 0.071(2) 0.058(2) 0.0002(19) 0.0095(17) 0.0061(19)
C35 0.080(3) 0.068(2) 0.059(2) 0.0011(18) 0.0089(19) 0.000(2)
C13 0.062(2) 0.064(2) 0.062(2) -0.0016(18) 0.0170(17) 0.0052(18)
C27 0.096(3) 0.052(2) 0.064(2) -0.0017(17) 0.037(2) 0.0002(19)
C17 0.079(3) 0.109(3) 0.056(2) -0.003(2) 0.0070(19) 0.006(2)
C36 0.112(4) 0.099(3) 0.068(3) -0.005(2) 0.027(2) 0.002(3)
C18 0.095(3) 0.162(5) 0.056(2) -0.010(3) 0.016(2) 0.009(3)

loop_
_atom_type_symbol
_atom_type_description
_atom_type_scat_dispersion_real
_atom_type_scat_dispersion_imag
_atom_type_scat_source
C C 0.0033 0.0016 'International Tables Vol C Tables 4.2.6.8 and 6.1.1.4'
H H 0.0000 0.0000 'International Tables Vol C Tables 4.2.6.8 and 6.1.1.4'
O O 0.0106 0.0060 'International Tables Vol C Tables 4.2.6.8 and 6.1.1.4'

loop_
_geom_angle_atom_site_label_1
_geom_angle_atom_site_label_2
_geom_angle_atom_site_label_3
_geom_angle
_geom_angle_site_symmetry_1
_geom_angle_site_symmetry_3
_geom_angle_publ_flag
C24 O8 H8 109.5 . . ?
C5 O1 H1 109.5 . . ?
C22 O5 H5 109.5 . . ?
C6 O4 H4 109.5 . . ?
C23 O6 H6 109.5 . . ?
C1 O2 H2 109.5 . . ?
O8 C24 H24 108.0 . . ?
O8 C24 C23 109.74(19) . . ?
O8 C24 C25 106.9(2) . . ?
C23 C24 H24 108.0 . . ?
C25 C24 H24 108.0 . . ?
C25 C24 C23 115.9(2) . . ?
O1 C5 H5A 108.5 . . ?
O1 C5 C1 114.2(2) . . ?
O1 C5 C4 113.6(2) . . ?
C1 C5 H5A 108.5 . . ?
C4 C5 H5A 108.5 . . ?
C4 C5 C1 103.1(2) . . ?
O5 C22 H22 108.7 . . ?
O5 C22 C23 113.8(2) . . ?
O5 C22 C21 113.5(2) . . ?
C23 C22 H22 108.7 . . ?
C21 C22 H22 108.7 . . ?
C21 C22 C23 103.3(2) . . ?
O6 C23 C24 107.82(19) . . ?
O6 C23 C22 113.9(2) . . ?
O6 C23 C19 108.3(2) . . ?
C22 C23 C24 113.5(2) . . ?
C19 C23 C24 111.0(2) . . ?
C19 C23 C22 102.2(2) . . ?
O2 C1 C5 112.2(2) . . ?
O2 C1 C6 109.0(2) . . ?
O2 C1 C2 107.8(2) . . ?
C5 C1 C6 113.8(2) . . ?
C2 C1 C5 102.9(2) . . ?
C2 C1 C6 110.8(2) . . ?
O7 C19 C23 124.0(3) . . ?
O7 C19 C20 128.2(3) . . ?
C20 C19 C23 107.8(2) . . ?
O4 C6 C1 109.6(2) . . ?
O4 C6 H6A 107.8 . . ?
O4 C6 C7 106.5(2) . . ?
C1 C6 H6A 107.8 . . ?
C7 C6 C1 117.0(2) . . ?
C7 C6 H6A 107.8 . . ?
C24 C25 H25A 108.9 . . ?
C24 C25 H25B 108.9 . . ?
C24 C25 C26 113.4(2) . . ?
H25A C25 H25B 107.7 . . ?
C26 C25 H25A 108.9 . . ?
C26 C25 H25B 108.9 . . ?
O3 C2 C1 124.9(3) . . ?
O3 C2 C3 127.7(3) . . ?
C3 C2 C1 107.4(2) . . ?
C6 C7 H7A 109.3 . . ?
C6 C7 H7B 109.3 . . ?
H7A C7 H7B 108.0 . . ?
C8 C7 C6 111.5(2) . . ?
C8 C7 H7A 109.3 . . ?
C8 C7 H7B 109.3 . . ?
C19 C20 H20 125.5 . . ?
C21 C20 C19 109.0(3) . . ?
C21 C20 H20 125.5 . . ?
H9A C9 H9B 107.7 . . ?
C8 C9 H9A 108.8 . . ?
C8 C9 H9B 108.8 . . ?
C8 C9 C10 114.0(3) . . ?
C10 C9 H9A 108.8 . . ?
C10 C9 H9B 108.8 . . ?
C22 C21 H21 123.6 . . ?
C20 C21 C22 112.9(3) . . ?
C20 C21 H21 123.6 . . ?
C2 C3 H3 125.1 . . ?
C4 C3 C2 109.7(3) . . ?
C4 C3 H3 125.1 . . ?
C7 C8 H8A 108.5 . . ?
C7 C8 H8B 108.5 . . ?
C9 C8 C7 114.9(3) . . ?
C9 C8 H8A 108.5 . . ?
C9 C8 H8B 108.5 . . ?
H8A C8 H8B 107.5 . . ?
C5 C4 H4A 123.3 . . ?
C3 C4 C5 113.3(3) . . ?
C3 C4 H4A 123.3 . . ?
C9 C10 H10A 108.6 . . ?
C9 C10 H10B 108.6 . . ?
H10A C10 H10B 107.5 . . ?
C11 C10 C9 114.8(3) . . ?
C11 C10 H10A 108.6 . . ?
C11 C10 H10B 108.6 . . ?
C25 C26 H26A 109.0 . . ?
C25 C26 H26B 109.0 . . ?
H26A C26 H26B 107.8 . . ?
C27 C26 C25 113.0(3) . . ?
C27 C26 H26A 109.0 . . ?
C27 C26 H26B 109.0 . . ?
H34A C34 H34B 107.6 . . ?
C33 C34 H34A 108.6 . . ?
C33 C34 H34B 108.6 . . ?
C35 C34 H34A 108.6 . . ?
C35 C34 H34B 108.6 . . ?
C35 C34 C33 114.5(3) . . ?
H31A C31 H31B 107.7 . . ?
C30 C31 H31A 108.8 . . ?
C30 C31 H31B 108.8 . . ?
C30 C31 C32 113.7(3) . . ?
C32 C31 H31A 108.8 . . ?
C32 C31 H31B 108.8 . . ?
C31 C30 H30A 108.5 . . ?
C31 C30 H30B 108.5 . . ?
C31 C30 C29 114.9(3) . . ?
H30A C30 H30B 107.5 . . ?
C29 C30 H30A 108.5 . . ?
C29 C30 H30B 108.5 . . ?
H14A C14 H14B 107.5 . . ?
C15 C14 H14A 108.5 . . ?
C15 C14 H14B 108.5 . . ?
C15 C14 C13 114.9(3) . . ?
C13 C14 H14A 108.5 . . ?
C13 C14 H14B 108.5 . . ?
C31 C32 H32A 108.6 . . ?
C31 C32 H32B 108.6 . . ?
H32A C32 H32B 107.6 . . ?
C33 C32 C31 114.7(3) . . ?
C33 C32 H32A 108.6 . . ?
C33 C32 H32B 108.6 . . ?
H12A C12 H12B 107.5 . . ?
C11 C12 H12A 108.4 . . ?
C11 C12 H12B 108.4 . . ?
C13 C12 H12A 108.4 . . ?
C13 C12 H12B 108.4 . . ?
C13 C12 C11 115.3(3) . . ?
C10 C11 C12 114.1(3) . . ?
C10 C11 H11A 108.7 . . ?
C10 C11 H11B 108.7 . . ?
C12 C11 H11A 108.7 . . ?
C12 C11 H11B 108.7 . . ?
H11A C11 H11B 107.6 . . ?
C30 C29 H29A 109.0 . . ?
C30 C29 H29B 109.0 . . ?
H29A C29 H29B 107.8 . . ?
C28 C29 C30 113.1(3) . . ?
C28 C29 H29A 109.0 . . ?
C28 C29 H29B 109.0 . . ?
C29 C28 H28A 108.5 . . ?
C29 C28 H28B 108.5 . . ?
C29 C28 C27 115.0(3) . . ?
H28A C28 H28B 107.5 . . ?
C27 C28 H28A 108.5 . . ?
C27 C28 H28B 108.5 . . ?
C34 C33 H33A 108.6 . . ?
C34 C33 H33B 108.6 . . ?
C32 C33 C34 114.5(3) . . ?
C32 C33 H33A 108.6 . . ?
C32 C33 H33B 108.6 . . ?
H33A C33 H33B 107.6 . . ?
H16A C16 H16B 107.5 . . ?
C15 C16 H16A 108.6 . . ?
C15 C16 H16B 108.6 . . ?
C17 C16 H16A 108.6 . . ?
C17 C16 H16B 108.6 . . ?
C17 C16 C15 114.9(3) . . ?
C14 C15 C16 114.5(3) . . ?
C14 C15 H15A 108.6 . . ?
C14 C15 H15B 108.6 . . ?
C16 C15 H15A 108.6 . . ?
C16 C15 H15B 108.6 . . ?
H15A C15 H15B 107.6 . . ?
C34 C35 H35A 108.6 . . ?
C34 C35 H35B 108.6 . . ?
H35A C35 H35B 107.5 . . ?
C36 C35 C34 114.8(3) . . ?
C36 C35 H35A 108.6 . . ?
C36 C35 H35B 108.6 . . ?
C14 C13 H13A 108.7 . . ?
C14 C13 H13B 108.7 . . ?
C12 C13 C14 114.4(3) . . ?
C12 C13 H13A 108.7 . . ?
C12 C13 H13B 108.7 . . ?
H13A C13 H13B 107.6 . . ?
C26 C27 C28 114.4(3) . . ?
C26 C27 H27A 108.7 . . ?
C26 C27 H27B 108.7 . . ?
C28 C27 H27A 108.7 . . ?
C28 C27 H27B 108.7 . . ?
H27A C27 H27B 107.6 . . ?
C16 C17 H17A 108.6 . . ?
C16 C17 H17B 108.6 . . ?
C16 C17 C18 114.6(4) . . ?
H17A C17 H17B 107.6 . . ?
C18 C17 H17A 108.6 . . ?
C18 C17 H17B 108.6 . . ?
C35 C36 H36A 109.5 . . ?
C35 C36 H36B 109.5 . . ?
C35 C36 H36C 109.5 . . ?
H36A C36 H36B 109.5 . . ?
H36A C36 H36C 109.5 . . ?
H36B C36 H36C 109.5 . . ?
C17 C18 H18A 109.5 . . ?
C17 C18 H18B 109.5 . . ?
C17 C18 H18C 109.5 . . ?
H18A C18 H18B 109.5 . . ?
H18A C18 H18C 109.5 . . ?
H18B C18 H18C 109.5 . . ?

loop_
_geom_bond_atom_site_label_1
_geom_bond_atom_site_label_2
_geom_bond_distance
_geom_bond_site_symmetry_2
_geom_bond_publ_flag
O8 H8 0.8200 . ?
O8 C24 1.427(3) . ?
O1 H1 0.8200 . ?
O1 C5 1.411(3) . ?
O5 H5 0.8200 . ?
O5 C22 1.418(3) . ?
O4 H4 0.8200 . ?
O4 C6 1.426(3) . ?
O6 H6 0.8200 . ?
O6 C23 1.419(3) . ?
O2 H2 0.8200 . ?
O2 C1 1.426(3) . ?
O7 C19 1.221(3) . ?
O3 C2 1.211(3) . ?
C24 H24 0.9800 . ?
C24 C23 1.555(3) . ?
C24 C25 1.519(4) . ?
C5 H5A 0.9800 . ?
C5 C1 1.538(3) . ?
C5 C4 1.496(4) . ?
C22 H22 0.9800 . ?
C22 C23 1.540(3) . ?
C22 C21 1.488(4) . ?
C23 C19 1.526(3) . ?
C1 C6 1.549(4) . ?
C1 C2 1.536(4) . ?
C19 C20 1.446(4) . ?
C6 H6A 0.9800 . ?
C6 C7 1.521(4) . ?
C25 H25A 0.9700 . ?
C25 H25B 0.9700 . ?
C25 C26 1.520(4) . ?
C2 C3 1.450(4) . ?
C7 H7A 0.9700 . ?
C7 H7B 0.9700 . ?
C7 C8 1.520(4) . ?
C20 H20 0.9300 . ?
C20 C21 1.338(4) . ?
C9 H9A 0.9700 . ?
C9 H9B 0.9700 . ?
C9 C8 1.506(4) . ?
C9 C10 1.522(4) . ?
C21 H21 0.9300 . ?
C3 H3 0.9300 . ?
C3 C4 1.321(4) . ?
C8 H8A 0.9700 . ?
C8 H8B 0.9700 . ?
C4 H4A 0.9300 . ?
C10 H10A 0.9700 . ?
C10 H10B 0.9700 . ?
C10 C11 1.503(5) . ?
C26 H26A 0.9700 . ?
C26 H26B 0.9700 . ?
C26 C27 1.509(5) . ?
C34 H34A 0.9700 . ?
C34 H34B 0.9700 . ?
C34 C33 1.516(5) . ?
C34 C35 1.504(5) . ?
C31 H31A 0.9700 . ?
C31 H31B 0.9700 . ?
C31 C30 1.505(5) . ?
C31 C32 1.520(5) . ?
C30 H30A 0.9700 . ?
C30 H30B 0.9700 . ?
C30 C29 1.519(5) . ?
C14 H14A 0.9700 . ?
C14 H14B 0.9700 . ?
C14 C15 1.506(5) . ?
C14 C13 1.514(5) . ?
C32 H32A 0.9700 . ?
C32 H32B 0.9700 . ?
C32 C33 1.506(5) . ?
C12 H12A 0.9700 . ?
C12 H12B 0.9700 . ?
C12 C11 1.518(4) . ?
C12 C13 1.508(5) . ?
C11 H11A 0.9700 . ?
C11 H11B 0.9700 . ?
C29 H29A 0.9700 . ?
C29 H29B 0.9700 . ?
C29 C28 1.513(5) . ?
C28 H28A 0.9700 . ?
C28 H28B 0.9700 . ?
C28 C27 1.525(5) . ?
C33 H33A 0.9700 . ?
C33 H33B 0.9700 . ?
C16 H16A 0.9700 . ?
C16 H16B 0.9700 . ?
C16 C15 1.515(5) . ?
C16 C17 1.504(5) . ?
C15 H15A 0.9700 . ?
C15 H15B 0.9700 . ?
C35 H35A 0.9700 . ?
C35 H35B 0.9700 . ?
C35 C36 1.503(5) . ?
C13 H13A 0.9700 . ?
C13 H13B 0.9700 . ?
C27 H27A 0.9700 . ?
C27 H27B 0.9700 . ?
C17 H17A 0.9700 . ?
C17 H17B 0.9700 . ?
C17 C18 1.513(6) . ?
C36 H36A 0.9600 . ?
C36 H36B 0.9600 . ?
C36 H36C 0.9600 . ?
C18 H18A 0.9600 . ?
C18 H18B 0.9600 . ?
C18 H18C 0.9600 . ?
